data_7706180
loop_
_publ_author_name
'Kobayashi, Ryo'
'Ishida, Shintaro'
'Iwamoto, Takeaki'

_publ_section_title
;
 Cleavage of C-O and C-H bonds in ethers by a genuine Si[double bond,
 length as m-dash]O bond.
;
_journal_issue 4
_journal_name_full 'Dalton transactions (Cambridge, England : 2003)'
_journal_page_first 1413
_journal_page_last 1421
_journal_paper_doi 10.1039/d0dt04240d
_journal_volume 50
_journal_year 2021
_chemical_formula_moiety 'C71 H106 N2 O5 Si, C6 H6, C6 H6'
_chemical_formula_sum 'C83 H118 N2 O5 Si'
_chemical_formula_weight 1251.88
_chemical_melting_point 407
_chemical_properties_physical Air-sensitive,Moisture-sensitive,Oxygen-sensitive
_space_group_crystal_system monoclinic
_space_group_IT_number 14
_space_group_name_Hall '-P 2yn'
_space_group_name_H-M_alt 'P 1 21/n 1'
_atom_sites_solution_hydrogens geom
_audit_creation_method SHELXL-2018/3
_audit_update_record
;
2020-10-12 deposited with the CCDC.	2020-12-21 downloaded from the CCDC.
;
_cell_angle_alpha 90
_cell_angle_beta 99.4560(10)
_cell_angle_gamma 90
_cell_formula_units_Z 4
_cell_length_a 17.7199(8)
_cell_length_b 18.1911(8)
_cell_length_c 26.3896(11)
_cell_measurement_reflns_used 7638
_cell_measurement_temperature 100(2)
_cell_measurement_theta_max 22.91
_cell_measurement_theta_min 2.37
_cell_volume 8391.0(6)
_computing_cell_refinement 'Bruker SAINT'
_computing_data_collection 'Bruker APEX2'
_computing_data_reduction 'Bruker SAINT'
_computing_molecular_graphics 'Bruker SHELXTL'
_computing_publication_material 'Bruker SHELXTL'
_computing_structure_refinement 'SHELXL-2014 (Sheldrick 2014)'
_computing_structure_solution 'SHELXS-97 (Sheldrick 2008)'
_diffrn_ambient_temperature 100(2)
_diffrn_detector_area_resol_mean 8.333
_diffrn_measured_fraction_theta_full 1.000
_diffrn_measured_fraction_theta_max 1.000
_diffrn_measurement_device_type 'Bruker APEXII CCD area detector'
_diffrn_measurement_method 'phi and omega scans'
_diffrn_radiation_monochromator 'Bruker Helios multilayer confocal mirror'
_diffrn_radiation_source 'Bruker TXS fine-focus rotating anode'
_diffrn_radiation_type MoK\a
_diffrn_radiation_wavelength 0.71073
_diffrn_reflns_av_R_equivalents 0.0531
_diffrn_reflns_av_unetI/netI 0.0599
_diffrn_reflns_Laue_measured_fraction_full 1.000
_diffrn_reflns_Laue_measured_fraction_max 1.000
_diffrn_reflns_limit_h_max 18
_diffrn_reflns_limit_h_min -21
_diffrn_reflns_limit_k_max 21
_diffrn_reflns_limit_k_min -19
_diffrn_reflns_limit_l_max 31
_diffrn_reflns_limit_l_min -31
_diffrn_reflns_number 50055
_diffrn_reflns_point_group_measured_fraction_full 1.000
_diffrn_reflns_point_group_measured_fraction_max 1.000
_diffrn_reflns_theta_full 24.999
_diffrn_reflns_theta_max 24.999
_diffrn_reflns_theta_min 1.292
_exptl_absorpt_coefficient_mu 0.073
_exptl_absorpt_correction_T_max 0.7453
_exptl_absorpt_correction_T_min 0.6939
_exptl_absorpt_correction_type empirical
_exptl_absorpt_process_details 'SADABS Sheldrick 1996'
_exptl_crystal_colour colorless
_exptl_crystal_density_diffrn 0.991
_exptl_crystal_description plate
_exptl_crystal_F_000 2736
_exptl_crystal_recrystallization_method 'Re-crystallisation from solvent: benzene'
_exptl_crystal_size_max 0.200
_exptl_crystal_size_mid 0.200
_exptl_crystal_size_min 0.100
_refine_diff_density_max 1.110
_refine_diff_density_min -1.142
_refine_diff_density_rms 0.064
_refine_ls_extinction_method none
_refine_ls_goodness_of_fit_ref 1.024
_refine_ls_hydrogen_treatment constr
_refine_ls_matrix_type full
_refine_ls_number_parameters 850
_refine_ls_number_reflns 14785
_refine_ls_number_restraints 1134
_refine_ls_restrained_S_all 1.043
_refine_ls_R_factor_all 0.1260
_refine_ls_R_factor_gt 0.0883
_refine_ls_shift/su_max 0.008
_refine_ls_shift/su_mean 0.000
_refine_ls_structure_factor_coef Fsqd
_refine_ls_weighting_details 'w=1/[\s^2^(Fo^2^)+(0.1056P)^2^+14.9340P] where P=(Fo^2^+2Fc^2^)/3'
_refine_ls_weighting_scheme calc
_refine_ls_wR_factor_gt 0.2174
_refine_ls_wR_factor_ref 0.2419
_reflns_Friedel_coverage 0.000
_reflns_number_gt 9880
_reflns_number_total 14785
_reflns_threshold_expression 'I > 2\s(I)'
_cod_data_source_file d0dt04240d4.cif
_cod_data_source_block rk033a_a_sq
_cod_depositor_comments 'Adding full bibliography for 7706178--7706180.cif.'
_cod_original_sg_symbol_H-M 'P 21/n'
_cod_database_code 7706180
_shelx_shelxl_version_number 2018/3
_shelx_space_group_comment
;
The symmetry employed for this shelxl refinement is uniquely defined
by the following loop, which should always be used as a source of
symmetry information in preference to the above space-group names.
They are only intended as comments.
;
_shelx_estimated_absorpt_t_min 0.985
_shelx_estimated_absorpt_t_max 0.985

loop_
_space_group_symop_operation_xyz
'x, y, z'
'-x+1/2, y+1/2, -z+1/2'
'-x, -y, -z'
'x-1/2, -y-1/2, z-1/2'

loop_
_atom_site_label
_atom_site_type_symbol
_atom_site_fract_x
_atom_site_fract_y
_atom_site_fract_z
_atom_site_U_iso_or_equiv
_atom_site_adp_type
_atom_site_occupancy
_atom_site_site_symmetry_order
_atom_site_calc_flag
_atom_site_refinement_flags_posn
_atom_site_refinement_flags_adp
_atom_site_refinement_flags_occupancy
_atom_site_disorder_assembly
_atom_site_disorder_group
Si1 Si 0.65441(5) 0.49019(5) 0.33312(3) 0.0208(2) Uani 1 1 d . U . . .
O1 O 0.71820(13) 0.53682(12) 0.31523(8) 0.0250(5) Uani 1 1 d . U . . .
C1 C 0.64618(19) 0.47631(18) 0.40569(12) 0.0215(7) Uani 1 1 d . U . . .
C2 C 0.56273(19) 0.50163(19) 0.40701(13) 0.0251(7) Uani 1 1 d . U . . .
H1 H 0.542535 0.474745 0.434528 0.030 Uiso 1 1 calc R U . . .
H2 H 0.562628 0.554732 0.415202 0.030 Uiso 1 1 calc R U . . .
C3 C 0.51028(19) 0.48787(19) 0.35548(13) 0.0257(8) Uani 1 1 d . U . . .
H3 H 0.461555 0.514760 0.354843 0.031 Uiso 1 1 calc R U . . .
H4 H 0.498422 0.434765 0.351796 0.031 Uiso 1 1 calc R U . . .
C4 C 0.54927(19) 0.51381(18) 0.30984(13) 0.0244(7) Uani 1 1 d . U . . .
N1 N 0.67047(16) 0.39623(14) 0.30806(10) 0.0207(6) Uani 1 1 d . U . . .
C5 C 0.6218(2) 0.33828(17) 0.30394(12) 0.0219(7) Uani 1 1 d . U . . .
H5 H 0.572134 0.345597 0.312256 0.026 Uiso 1 1 calc R U . . .
C6 C 0.6401(2) 0.27067(19) 0.28864(13) 0.0253(8) Uani 1 1 d . U . . .
H6 H 0.603313 0.232278 0.286011 0.030 Uiso 1 1 calc R U . . .
C7 C 0.7137(2) 0.25648(18) 0.27647(12) 0.0247(8) Uani 1 1 d . U . . .
C8 C 0.7637(2) 0.31774(18) 0.28013(13) 0.0261(8) Uani 1 1 d . U . . .
H7 H 0.813725 0.312215 0.272159 0.031 Uiso 1 1 calc R U . . .
C9 C 0.7404(2) 0.38430(19) 0.29497(12) 0.0240(7) Uani 1 1 d . U . . .
H8 H 0.774819 0.424563 0.296259 0.029 Uiso 1 1 calc R U . . .
N2 N 0.73514(17) 0.18978(15) 0.26252(11) 0.0291(7) Uani 1 1 d . U . . .
C10 C 0.8142(2) 0.1744(2) 0.25589(16) 0.0391(10) Uani 1 1 d . U . . .
H9 H 0.832621 0.213968 0.235851 0.059 Uiso 1 1 calc R U . . .
H10 H 0.816099 0.127608 0.237753 0.059 Uiso 1 1 calc R U . . .
H11 H 0.846781 0.171400 0.289648 0.059 Uiso 1 1 calc R U . . .
C11 C 0.6843(2) 0.1267(2) 0.26101(16) 0.0376(9) Uani 1 1 d . U . . .
H12 H 0.677665 0.113762 0.296055 0.056 Uiso 1 1 calc R U . . .
H13 H 0.706475 0.084926 0.245213 0.056 Uiso 1 1 calc R U . . .
H14 H 0.634465 0.139023 0.240737 0.056 Uiso 1 1 calc R U . . .
C12 C 0.65855(19) 0.39474(18) 0.41996(11) 0.0201(7) Uani 1 1 d . U . . .
C13 C 0.73214(19) 0.36485(18) 0.42656(12) 0.0212(7) Uani 1 1 d . U . . .
H15 H 0.773405 0.395895 0.421567 0.025 Uiso 1 1 calc R U . . .
C14 C 0.74784(19) 0.29255(18) 0.43995(12) 0.0225(7) Uani 1 1 d . U . . .
C15 C 0.6860(2) 0.24723(18) 0.44767(12) 0.0255(8) Uani 1 1 d . U . . .
C16 C 0.6104(2) 0.27157(18) 0.43549(12) 0.0242(7) Uani 1 1 d . U . . .
C17 C 0.59892(19) 0.34592(18) 0.42354(12) 0.0227(7) Uani 1 1 d . U . . .
H16 H 0.548000 0.364178 0.417547 0.027 Uiso 1 1 calc R U . . .
C18 C 0.8296(2) 0.2614(2) 0.44293(14) 0.0303(8) Uani 1 1 d . U . . .
O2 O 0.70232(16) 0.17754(13) 0.46784(10) 0.0356(6) Uani 1 1 d . U . . .
C19 C 0.8839(2) 0.3180(2) 0.42572(16) 0.0390(9) Uani 1 1 d . U . . .
H17 H 0.862760 0.335652 0.391206 0.059 Uiso 1 1 calc R U . . .
H18 H 0.933883 0.295247 0.425178 0.059 Uiso 1 1 calc R U . . .
H19 H 0.889881 0.359524 0.449732 0.059 Uiso 1 1 calc R U . . .
C20 C 0.8646(2) 0.2372(2) 0.49767(15) 0.0422(10) Uani 1 1 d . U . . .
H20 H 0.863790 0.278614 0.521345 0.063 Uiso 1 1 calc R U . . .
H21 H 0.917486 0.221235 0.498145 0.063 Uiso 1 1 calc R U . . .
H22 H 0.834650 0.196426 0.508367 0.063 Uiso 1 1 calc R U . . .
C21 C 0.8278(3) 0.1952(2) 0.40650(16) 0.0433(10) Uani 1 1 d . U . . .
H23 H 0.796010 0.156267 0.417570 0.065 Uiso 1 1 calc R U . . .
H24 H 0.879975 0.176797 0.407229 0.065 Uiso 1 1 calc R U . . .
H25 H 0.806419 0.210495 0.371468 0.065 Uiso 1 1 calc R U . . .
C22 C 0.6980(3) 0.1739(2) 0.52184(15) 0.0466(11) Uani 1 1 d . U . . .
H26 H 0.730261 0.212434 0.540142 0.070 Uiso 1 1 calc R U . . .
H27 H 0.716018 0.125660 0.535315 0.070 Uiso 1 1 calc R U . . .
H28 H 0.644923 0.181083 0.526787 0.070 Uiso 1 1 calc R U . . .
C23 C 0.5377(2) 0.2229(2) 0.43241(14) 0.0326(9) Uani 1 1 d . U . . .
C24 C 0.4958(3) 0.2414(3) 0.47721(16) 0.0492(11) Uani 1 1 d . U . . .
H29 H 0.528840 0.229784 0.509769 0.074 Uiso 1 1 calc R U . . .
H30 H 0.448706 0.212277 0.474195 0.074 Uiso 1 1 calc R U . . .
H31 H 0.483011 0.293804 0.476279 0.074 Uiso 1 1 calc R U . . .
C25 C 0.5526(3) 0.1402(2) 0.43079(19) 0.0526(12) Uani 1 1 d . U . . .
H32 H 0.578827 0.123783 0.464487 0.079 Uiso 1 1 calc R U . . .
H33 H 0.584696 0.129762 0.404757 0.079 Uiso 1 1 calc R U . . .
H34 H 0.503789 0.114162 0.422103 0.079 Uiso 1 1 calc R U . . .
C26 C 0.4836(2) 0.2402(2) 0.38195(14) 0.0344(9) Uani 1 1 d . U . . .
H35 H 0.437426 0.209855 0.379680 0.052 Uiso 1 1 calc R U . . .
H36 H 0.509498 0.229366 0.352734 0.052 Uiso 1 1 calc R U . . .
H37 H 0.469370 0.292256 0.381347 0.052 Uiso 1 1 calc R U . . .
C27 C 0.70296(19) 0.52295(17) 0.44234(13) 0.0219(7) Uani 1 1 d . U . . .
C28 C 0.76918(19) 0.55055(18) 0.42860(13) 0.0244(7) Uani 1 1 d . U . . .
H38 H 0.779250 0.540703 0.394992 0.029 Uiso 1 1 calc R U . . .
C29 C 0.8223(2) 0.59233(19) 0.46170(14) 0.0279(8) Uani 1 1 d . U . . .
C30 C 0.8083(2) 0.6008(2) 0.51194(15) 0.0337(9) Uani 1 1 d . U . . .
C31 C 0.7392(2) 0.5792(2) 0.52687(14) 0.0316(8) Uani 1 1 d . U . . .
C32 C 0.6884(2) 0.53976(19) 0.49138(14) 0.0277(8) Uani 1 1 d . U . . .
H39 H 0.641683 0.523525 0.500883 0.033 Uiso 1 1 calc R U . . .
C33 C 0.8884(2) 0.6267(3) 0.43882(17) 0.0481(11) Uani 1 1 d . U . . .
C34 C 0.9441(4) 0.5664(4) 0.4299(3) 0.116(3) Uani 1 1 d . U . . .
H40 H 0.915766 0.524921 0.412266 0.175 Uiso 1 1 calc R U . . .
H41 H 0.972440 0.549828 0.462944 0.175 Uiso 1 1 calc R U . . .
H42 H 0.980148 0.585484 0.408592 0.175 Uiso 1 1 calc R U . . .
C35 C 0.8582(3) 0.6590(3) 0.38609(17) 0.0593(14) Uani 1 1 d . U . . .
H43 H 0.901100 0.677066 0.370421 0.089 Uiso 1 1 calc R U . . .
H44 H 0.823383 0.699826 0.389806 0.089 Uiso 1 1 calc R U . . .
H45 H 0.830607 0.620970 0.364147 0.089 Uiso 1 1 calc R U . . .
C36 C 0.9268(4) 0.6914(4) 0.4691(2) 0.100(2) Uani 1 1 d . U . . .
H46 H 0.963647 0.673230 0.498219 0.150 Uiso 1 1 calc R U . . .
H47 H 0.887992 0.721410 0.481903 0.150 Uiso 1 1 calc R U . . .
H48 H 0.953553 0.721404 0.446805 0.150 Uiso 1 1 calc R U . . .
O3 O 0.86494(16) 0.62894(17) 0.55015(11) 0.0501(8) Uani 1 1 d . U . . .
C37 C 0.9226(3) 0.5737(3) 0.56821(19) 0.0598(13) Uani 1 1 d . U . . .
H49 H 0.897888 0.530838 0.580954 0.090 Uiso 1 1 calc R U . . .
H50 H 0.960023 0.594341 0.596028 0.090 Uiso 1 1 calc R U . . .
H51 H 0.948528 0.558753 0.539826 0.090 Uiso 1 1 calc R U . . .
C38 C 0.7177(2) 0.6037(2) 0.57870(15) 0.0396(10) Uani 1 1 d . U . . .
C39 C 0.7167(2) 0.6880(2) 0.58023(17) 0.0433(10) Uani 1 1 d . U . . .
H52 H 0.679652 0.706549 0.551381 0.065 Uiso 1 1 calc R U . . .
H53 H 0.767724 0.706879 0.577666 0.065 Uiso 1 1 calc R U . . .
H54 H 0.702042 0.704383 0.612633 0.065 Uiso 1 1 calc R U . . .
C40 C 0.7725(3) 0.5755(3) 0.62536(17) 0.0603(13) Uani 1 1 d . U . . .
H55 H 0.754754 0.591646 0.656835 0.090 Uiso 1 1 calc R U . . .
H56 H 0.823849 0.594943 0.624735 0.090 Uiso 1 1 calc R U . . .
H57 H 0.773881 0.521623 0.624490 0.090 Uiso 1 1 calc R U . . .
C41 C 0.6381(3) 0.5769(3) 0.58453(17) 0.0519(12) Uani 1 1 d . U . . .
H58 H 0.624803 0.595747 0.616722 0.078 Uiso 1 1 calc R U . . .
H59 H 0.637529 0.523015 0.585068 0.078 Uiso 1 1 calc R U . . .
H60 H 0.600735 0.594616 0.555562 0.078 Uiso 1 1 calc R U . . .
C42 C 0.5174(2) 0.47492(18) 0.25980(14) 0.0280(8) Uani 1 1 d . U . . .
C43 C 0.5591(2) 0.47566(19) 0.21970(14) 0.0330(9) Uani 1 1 d . U . . .
H61 H 0.606958 0.500398 0.224363 0.040 Uiso 1 1 calc R U . . .
C44 C 0.5334(3) 0.4415(3) 0.17294(16) 0.0500(12) Uani 1 1 d . U . . .
C45 C 0.4609(3) 0.4058(3) 0.1685(2) 0.0694(16) Uani 1 1 d . U . . .
C46 C 0.4149(3) 0.4085(2) 0.20557(17) 0.0478(11) Uani 1 1 d . U . . .
C47 C 0.4463(2) 0.4422(2) 0.25180(15) 0.0378(9) Uani 1 1 d . U . . .
H62 H 0.417200 0.442638 0.279013 0.045 Uiso 1 1 calc R U . . .
C48 C 0.5828(3) 0.4432(3) 0.13006(17) 0.0561(13) Uani 1 1 d . U . . .
C49 C 0.5367(5) 0.4785(4) 0.0818(2) 0.118(3) Uani 1 1 d . U . . .
H63 H 0.514512 0.524895 0.091139 0.177 Uiso 1 1 calc R U . . .
H64 H 0.495690 0.445033 0.066892 0.177 Uiso 1 1 calc R U . . .
H65 H 0.570593 0.487967 0.056708 0.177 Uiso 1 1 calc R U . . .
C50 C 0.6551(4) 0.4876(3) 0.14575(19) 0.0704(16) Uani 1 1 d . U . . .
H66 H 0.686166 0.464754 0.175773 0.106 Uiso 1 1 calc R U . . .
H67 H 0.641614 0.537794 0.154372 0.106 Uiso 1 1 calc R U . . .
H68 H 0.684259 0.488974 0.117278 0.106 Uiso 1 1 calc R U . . .
C51 C 0.6078(3) 0.3660(3) 0.1173(2) 0.0665(15) Uani 1 1 d . U . . .
H69 H 0.643288 0.369174 0.092552 0.100 Uiso 1 1 calc R U . . .
H70 H 0.562791 0.337249 0.102394 0.100 Uiso 1 1 calc R U . . .
H71 H 0.633279 0.341964 0.148734 0.100 Uiso 1 1 calc R U . . .
O4 O 0.4381(3) 0.3631(4) 0.12516(19) 0.131(2) Uani 1 1 d . U . . .
C52 C 0.4489(5) 0.2750(4) 0.1427(3) 0.117(3) Uani 1 1 d . U . . .
H72 H 0.500006 0.267785 0.162828 0.176 Uiso 1 1 calc R U . . .
H73 H 0.443011 0.243898 0.112029 0.176 Uiso 1 1 calc R U . . .
H74 H 0.410110 0.261764 0.163635 0.176 Uiso 1 1 calc R U . . .
C53 C 0.3302(3) 0.3803(3) 0.2019(2) 0.0731(16) Uani 1 1 d . U . . .
C54 C 0.2800(3) 0.4462(4) 0.2171(3) 0.096(2) Uani 1 1 d . U . . .
H75 H 0.283298 0.487791 0.193931 0.144 Uiso 1 1 calc R U . . .
H76 H 0.299029 0.461250 0.252537 0.144 Uiso 1 1 calc R U . . .
H77 H 0.226578 0.430413 0.214166 0.144 Uiso 1 1 calc R U . . .
C55 C 0.3282(4) 0.3182(4) 0.2411(2) 0.093(2) Uani 1 1 d . U . . .
H78 H 0.277040 0.296280 0.236184 0.139 Uiso 1 1 calc R U . . .
H79 H 0.340457 0.338283 0.275965 0.139 Uiso 1 1 calc R U . . .
H80 H 0.365911 0.280580 0.236215 0.139 Uiso 1 1 calc R U . . .
C56 C 0.2935(4) 0.3540(5) 0.1494(2) 0.115(3) Uani 1 1 d . U . . .
H81 H 0.240883 0.338423 0.150431 0.172 Uiso 1 1 calc R U . . .
H82 H 0.322714 0.312392 0.139019 0.172 Uiso 1 1 calc R U . . .
H83 H 0.293232 0.394066 0.124520 0.172 Uiso 1 1 calc R U . . .
C57 C 0.5400(2) 0.59774(18) 0.30256(13) 0.0248(7) Uani 1 1 d . U . . .
C58 C 0.4953(2) 0.62656(19) 0.25942(13) 0.0268(8) Uani 1 1 d . U . . .
H84 H 0.471109 0.593418 0.233995 0.032 Uiso 1 1 calc R U . . .
C59 C 0.4836(2) 0.7017(2) 0.25111(14) 0.0297(8) Uani 1 1 d . U . . .
C60 C 0.5139(2) 0.74899(19) 0.29091(14) 0.0299(8) Uani 1 1 d . U . . .
C61 C 0.5627(2) 0.72321(19) 0.33466(13) 0.0274(8) Uani 1 1 d . U . . .
C62 C 0.5758(2) 0.64777(19) 0.33863(13) 0.0274(8) Uani 1 1 d . U . . .
H85 H 0.610579 0.629690 0.367145 0.033 Uiso 1 1 calc R U . . .
C63 C 0.4399(3) 0.7245(2) 0.19723(16) 0.0433(10) Uani 1 1 d . U . . .
C64 C 0.4651(4) 0.6724(3) 0.15569(17) 0.0669(15) Uani 1 1 d . U . . .
H86 H 0.442391 0.689517 0.121349 0.100 Uiso 1 1 calc R U . . .
H87 H 0.447779 0.622239 0.160853 0.100 Uiso 1 1 calc R U . . .
H88 H 0.521032 0.672970 0.158909 0.100 Uiso 1 1 calc R U . . .
C65 C 0.3543(3) 0.7123(3) 0.1946(2) 0.0668(15) Uani 1 1 d . U . . .
H89 H 0.335259 0.744047 0.219708 0.100 Uiso 1 1 calc R U . . .
H90 H 0.344805 0.660732 0.202343 0.100 Uiso 1 1 calc R U . . .
H91 H 0.327665 0.724181 0.160009 0.100 Uiso 1 1 calc R U . . .
C66 C 0.4586(3) 0.8000(3) 0.17975(19) 0.0670(15) Uani 1 1 d . U . . .
H92 H 0.438359 0.805577 0.143091 0.100 Uiso 1 1 calc R U . . .
H93 H 0.514213 0.806739 0.185409 0.100 Uiso 1 1 calc R U . . .
H94 H 0.435357 0.837063 0.199351 0.100 Uiso 1 1 calc R U . . .
O5 O 0.49901(15) 0.82390(13) 0.28740(10) 0.0367(6) Uani 1 1 d . U . . .
C67 C 0.4238(3) 0.8438(3) 0.2956(2) 0.0582(13) Uani 1 1 d . U . . .
H95 H 0.385860 0.823999 0.267738 0.087 Uiso 1 1 calc R U . . .
H96 H 0.419374 0.897499 0.296289 0.087 Uiso 1 1 calc R U . . .
H97 H 0.414572 0.823582 0.328488 0.087 Uiso 1 1 calc R U . . .
C68 C 0.6048(2) 0.7752(2) 0.37607(14) 0.0372(9) Uani 1 1 d . U . . .
C69 C 0.6603(3) 0.8237(3) 0.35312(18) 0.0516(12) Uani 1 1 d . U . . .
H98 H 0.682873 0.859936 0.378691 0.077 Uiso 1 1 calc R U . . .
H99 H 0.632983 0.849230 0.322877 0.077 Uiso 1 1 calc R U . . .
H100 H 0.700973 0.793233 0.343010 0.077 Uiso 1 1 calc R U . . .
C70 C 0.5475(3) 0.8269(2) 0.39807(17) 0.0481(11) Uani 1 1 d . U . . .
H101 H 0.503794 0.798137 0.405363 0.072 Uiso 1 1 calc R U . . .
H102 H 0.529470 0.865181 0.372805 0.072 Uiso 1 1 calc R U . . .
H103 H 0.573342 0.849913 0.429821 0.072 Uiso 1 1 calc R U . . .
C71 C 0.6474(3) 0.7341(2) 0.42221(16) 0.0501(11) Uani 1 1 d . U . . .
H104 H 0.611169 0.703987 0.437552 0.075 Uiso 1 1 calc R U . . .
H105 H 0.672141 0.769431 0.447663 0.075 Uiso 1 1 calc R U . . .
H106 H 0.686270 0.702290 0.411170 0.075 Uiso 1 1 calc R U . . .
C72 C 0.6655(4) 0.3649(3) 0.5630(2) 0.086(2) Uani 1 1 d D U . . .
H107 H 0.646969 0.368570 0.527223 0.103 Uiso 1 1 calc R U . . .
C73 C 0.7415(4) 0.3712(3) 0.5806(3) 0.096(2) Uani 1 1 d D U . . .
H108 H 0.775979 0.379745 0.557137 0.115 Uiso 1 1 calc R U . . .
C74 C 0.7686(3) 0.3654(3) 0.6317(3) 0.098(2) Uani 1 1 d D U . . .
H109 H 0.821977 0.368564 0.643954 0.117 Uiso 1 1 calc R U . . .
C75 C 0.7187(4) 0.3549(3) 0.6657(2) 0.087(2) Uani 1 1 d D U . . .
H110 H 0.737220 0.352515 0.701497 0.104 Uiso 1 1 calc R U . . .
C76 C 0.6420(3) 0.3480(3) 0.6477(2) 0.0691(16) Uani 1 1 d D U . . .
H111 H 0.607321 0.339537 0.670986 0.083 Uiso 1 1 calc R U . . .
C77 C 0.6155(3) 0.3534(3) 0.5963(2) 0.0743(17) Uani 1 1 d D U . . .
H112 H 0.562333 0.349036 0.583666 0.089 Uiso 1 1 calc R U . . .
C78 C 0.9646(4) 0.5156(4) 0.2023(3) 0.099(2) Uani 1 1 d D U . . .
H113 H 0.938575 0.502386 0.169184 0.119 Uiso 1 1 calc R U . . .
C79 C 1.0238(5) 0.5654(5) 0.2068(3) 0.135(3) Uani 1 1 d D U . . .
H114 H 1.040587 0.584520 0.177090 0.162 Uiso 1 1 calc R U . . .
C80 C 1.0584(7) 0.5872(7) 0.2553(3) 0.213(5) Uani 1 1 d D U . . .
H115 H 1.095273 0.625541 0.259602 0.255 Uiso 1 1 calc R U . . .
C81 C 1.0379(6) 0.5518(7) 0.2974(4) 0.199(4) Uani 1 1 d D U . . .
H116 H 1.066246 0.562027 0.330382 0.239 Uiso 1 1 calc R U . . .
C82 C 0.9785(5) 0.5025(5) 0.2938(3) 0.135(3) Uani 1 1 d D U . . .
H117 H 0.963024 0.481739 0.323421 0.162 Uiso 1 1 calc R U . . .
C83 C 0.9428(5) 0.4849(3) 0.2452(3) 0.106(2) Uani 1 1 d D U . . .
H118 H 0.901844 0.450486 0.241075 0.127 Uiso 1 1 calc R U . . .

loop_
_atom_site_aniso_label
_atom_site_aniso_U_11
_atom_site_aniso_U_22
_atom_site_aniso_U_33
_atom_site_aniso_U_23
_atom_site_aniso_U_13
_atom_site_aniso_U_12
Si1 0.0235(5) 0.0140(4) 0.0235(5) 0.0009(4) -0.0002(4) -0.0012(4)
O1 0.0286(13) 0.0196(12) 0.0257(12) 0.0031(10) 0.0009(10) -0.0035(10)
C1 0.0201(17) 0.0196(17) 0.0240(17) 0.0001(13) 0.0010(14) -0.0029(14)
C2 0.0251(18) 0.0210(18) 0.0286(18) 0.0010(14) 0.0024(15) -0.0002(14)
C3 0.0213(18) 0.0203(17) 0.0329(19) 0.0007(14) -0.0028(15) -0.0006(14)
C4 0.0226(18) 0.0212(17) 0.0268(17) 0.0004(14) -0.0040(14) 0.0003(14)
N1 0.0242(15) 0.0160(14) 0.0207(14) 0.0003(11) 0.0001(12) 0.0005(11)
C5 0.0229(18) 0.0183(17) 0.0245(17) 0.0010(13) 0.0035(14) -0.0018(14)
C6 0.0263(19) 0.0238(18) 0.0255(17) -0.0012(14) 0.0039(14) -0.0074(15)
C7 0.034(2) 0.0228(18) 0.0174(16) -0.0018(13) 0.0039(14) -0.0022(15)
C8 0.0245(19) 0.0251(18) 0.0303(18) -0.0021(15) 0.0090(15) -0.0016(15)
C9 0.0241(18) 0.0238(18) 0.0242(17) 0.0022(14) 0.0038(14) -0.0044(14)
N2 0.0341(17) 0.0217(15) 0.0326(16) -0.0071(13) 0.0086(13) -0.0027(13)
C10 0.041(2) 0.031(2) 0.049(2) -0.0156(18) 0.0192(19) -0.0017(18)
C11 0.044(2) 0.0189(18) 0.051(2) -0.0068(17) 0.0126(19) -0.0058(17)
C12 0.0240(18) 0.0211(17) 0.0145(15) -0.0015(13) 0.0011(13) -0.0025(14)
C13 0.0229(18) 0.0220(17) 0.0177(16) -0.0020(13) 0.0009(13) -0.0042(14)
C14 0.0269(18) 0.0219(17) 0.0167(16) 0.0002(13) -0.0018(14) -0.0003(14)
C15 0.036(2) 0.0173(17) 0.0220(17) 0.0033(13) 0.0007(15) -0.0025(15)
C16 0.0301(19) 0.0245(18) 0.0176(16) 0.0003(14) 0.0029(14) -0.0065(15)
C17 0.0199(17) 0.0255(18) 0.0212(16) 0.0003(14) -0.0008(14) -0.0031(14)
C18 0.0262(19) 0.0287(19) 0.0338(19) 0.0034(15) -0.0013(15) 0.0051(15)
O2 0.0453(16) 0.0228(13) 0.0352(14) 0.0085(11) -0.0038(12) -0.0018(12)
C19 0.025(2) 0.044(2) 0.047(2) 0.0052(19) 0.0014(17) 0.0053(18)
C20 0.036(2) 0.043(2) 0.042(2) 0.0063(19) -0.0108(18) 0.0047(19)
C21 0.045(2) 0.040(2) 0.045(2) -0.0031(19) 0.007(2) 0.012(2)
C22 0.056(3) 0.043(2) 0.035(2) 0.0158(19) -0.008(2) -0.011(2)
C23 0.034(2) 0.0286(19) 0.035(2) 0.0035(16) 0.0033(16) -0.0113(16)
C24 0.042(3) 0.067(3) 0.041(2) 0.008(2) 0.012(2) -0.023(2)
C25 0.050(3) 0.032(2) 0.070(3) 0.012(2) -0.010(2) -0.017(2)
C26 0.032(2) 0.032(2) 0.038(2) -0.0033(17) 0.0026(17) -0.0119(17)
C27 0.0215(17) 0.0159(16) 0.0266(17) 0.0010(13) -0.0009(14) 0.0006(14)
C28 0.0248(19) 0.0242(18) 0.0237(17) 0.0026(14) 0.0023(14) 0.0003(15)
C29 0.0219(18) 0.0230(18) 0.036(2) 0.0029(15) -0.0027(15) -0.0018(15)
C30 0.028(2) 0.031(2) 0.039(2) -0.0163(17) -0.0028(17) -0.0048(16)
C31 0.030(2) 0.0270(19) 0.037(2) -0.0094(16) 0.0049(16) 0.0003(16)
C32 0.0237(19) 0.0238(18) 0.036(2) -0.0058(15) 0.0052(15) -0.0036(15)
C33 0.032(2) 0.056(3) 0.055(3) 0.012(2) 0.004(2) -0.015(2)
C34 0.066(4) 0.139(6) 0.160(6) 0.069(5) 0.065(4) 0.032(4)
C35 0.072(3) 0.067(3) 0.041(2) 0.001(2) 0.013(2) -0.033(3)
C36 0.115(5) 0.117(5) 0.059(3) 0.016(3) -0.010(3) -0.088(4)
O3 0.0351(16) 0.0572(19) 0.0551(18) -0.0246(15) -0.0013(14) -0.0062(14)
C37 0.045(3) 0.069(3) 0.060(3) -0.017(3) -0.008(2) 0.014(2)
C38 0.041(2) 0.041(2) 0.038(2) -0.0187(18) 0.0085(18) -0.0025(18)
C39 0.040(2) 0.040(2) 0.049(2) -0.0200(19) 0.007(2) -0.0041(19)
C40 0.075(4) 0.060(3) 0.043(3) -0.013(2) 0.000(2) 0.006(3)
C41 0.060(3) 0.051(3) 0.050(3) -0.025(2) 0.029(2) -0.016(2)
C42 0.030(2) 0.0179(17) 0.0323(19) -0.0005(14) -0.0073(16) 0.0044(15)
C43 0.035(2) 0.0236(19) 0.036(2) -0.0078(16) -0.0069(17) 0.0073(16)
C44 0.050(3) 0.054(3) 0.040(2) -0.019(2) -0.009(2) 0.021(2)
C45 0.048(3) 0.086(4) 0.063(3) -0.052(3) -0.023(2) 0.008(3)
C46 0.046(3) 0.040(2) 0.050(3) -0.009(2) -0.015(2) -0.002(2)
C47 0.038(2) 0.030(2) 0.040(2) 0.0028(17) -0.0086(18) -0.0031(17)
C48 0.072(3) 0.057(3) 0.037(2) -0.014(2) 0.000(2) 0.019(3)
C49 0.166(7) 0.136(6) 0.044(3) -0.012(4) -0.012(4) 0.068(5)
C50 0.111(5) 0.063(3) 0.047(3) 0.000(2) 0.041(3) -0.006(3)
C51 0.071(4) 0.061(3) 0.073(3) -0.024(3) 0.027(3) 0.002(3)
O4 0.066(3) 0.214(6) 0.111(3) -0.122(4) 0.007(2) -0.015(3)
C52 0.136(6) 0.092(5) 0.126(6) -0.052(5) 0.029(5) -0.008(5)
C53 0.074(4) 0.084(4) 0.054(3) -0.009(3) -0.010(3) -0.043(3)
C54 0.042(3) 0.134(6) 0.107(5) 0.006(4) -0.002(3) -0.003(4)
C55 0.133(6) 0.087(4) 0.054(3) -0.007(3) 0.008(3) -0.042(4)
C56 0.103(5) 0.173(7) 0.062(4) -0.015(4) -0.009(3) -0.086(5)
C57 0.0253(18) 0.0225(18) 0.0262(17) 0.0021(14) 0.0030(15) 0.0025(14)
C58 0.0248(19) 0.0258(19) 0.0282(18) -0.0006(15) -0.0002(15) 0.0023(15)
C59 0.0244(19) 0.033(2) 0.0306(19) 0.0071(16) 0.0001(15) 0.0028(16)
C60 0.030(2) 0.0251(19) 0.036(2) 0.0075(15) 0.0088(16) 0.0036(15)
C61 0.030(2) 0.0238(18) 0.0292(18) 0.0020(15) 0.0068(15) 0.0012(15)
C62 0.031(2) 0.0247(18) 0.0255(18) 0.0007(14) 0.0010(15) -0.0001(15)
C63 0.046(2) 0.037(2) 0.042(2) 0.0151(18) -0.0062(19) 0.0065(19)
C64 0.091(4) 0.071(3) 0.034(2) 0.008(2) -0.002(3) 0.018(3)
C65 0.054(3) 0.082(4) 0.057(3) 0.017(3) -0.013(2) 0.010(3)
C66 0.091(4) 0.055(3) 0.048(3) 0.025(2) -0.010(3) 0.000(3)
O5 0.0360(15) 0.0201(13) 0.0525(16) 0.0040(12) 0.0030(13) 0.0053(11)
C67 0.046(3) 0.040(3) 0.089(4) -0.006(2) 0.012(3) 0.014(2)
C68 0.053(3) 0.0249(19) 0.032(2) -0.0015(16) 0.0010(18) -0.0016(18)
C69 0.051(3) 0.049(3) 0.053(3) -0.001(2) 0.004(2) -0.017(2)
C70 0.065(3) 0.038(2) 0.041(2) -0.0055(19) 0.010(2) 0.003(2)
C71 0.065(3) 0.040(2) 0.040(2) -0.0058(19) -0.009(2) -0.010(2)
C72 0.166(6) 0.044(3) 0.047(3) -0.011(2) 0.014(4) -0.003(4)
C73 0.121(6) 0.056(3) 0.135(6) -0.020(4) 0.090(5) -0.003(4)
C74 0.053(4) 0.062(4) 0.171(7) -0.014(5) -0.003(4) 0.006(3)
C75 0.127(6) 0.067(4) 0.057(3) 0.006(3) -0.018(4) 0.016(4)
C76 0.093(4) 0.042(3) 0.086(4) 0.009(3) 0.055(3) 0.013(3)
C77 0.062(3) 0.034(3) 0.118(5) -0.005(3) -0.012(3) 0.001(2)
C78 0.126(6) 0.069(4) 0.098(5) -0.009(4) 0.006(4) 0.040(4)
C79 0.162(7) 0.120(6) 0.109(6) 0.050(5) -0.019(5) -0.022(6)
C80 0.211(9) 0.251(9) 0.149(8) 0.056(7) -0.051(7) -0.124(8)
C81 0.192(8) 0.250(9) 0.123(7) 0.068(7) -0.067(6) -0.103(8)
C82 0.169(8) 0.106(6) 0.120(6) 0.043(5) -0.010(6) 0.010(5)
C83 0.142(6) 0.053(4) 0.125(6) -0.011(4) 0.032(5) 0.033(4)

loop_
_atom_type_symbol
_atom_type_description
_atom_type_scat_dispersion_real
_atom_type_scat_dispersion_imag
_atom_type_scat_source
C C 0.0033 0.0016 'International Tables Vol C Tables 4.2.6.8 and 6.1.1.4'
H H 0.0000 0.0000 'International Tables Vol C Tables 4.2.6.8 and 6.1.1.4'
N N 0.0061 0.0033 'International Tables Vol C Tables 4.2.6.8 and 6.1.1.4'
O O 0.0106 0.0060 'International Tables Vol C Tables 4.2.6.8 and 6.1.1.4'
Si Si 0.0817 0.0704 'International Tables Vol C Tables 4.2.6.8 and 6.1.1.4'

loop_
_geom_angle_atom_site_label_1
_geom_angle_atom_site_label_2
_geom_angle_atom_site_label_3
_geom_angle
_geom_angle_site_symmetry_1
_geom_angle_site_symmetry_3
_geom_angle_publ_flag
O1 Si1 N1 103.40(13) . . ?
O1 Si1 C4 120.04(14) . . ?
N1 Si1 C4 106.75(14) . . ?
O1 Si1 C1 122.94(14) . . ?
N1 Si1 C1 105.53(13) . . ?
C4 Si1 C1 96.77(15) . . ?
C27 C1 C12 109.1(3) . . ?
C27 C1 C2 110.5(3) . . ?
C12 C1 C2 112.2(3) . . ?
C27 C1 Si1 113.5(2) . . ?
C12 C1 Si1 109.5(2) . . ?
C2 C1 Si1 102.0(2) . . ?
C3 C2 C1 111.8(3) . . ?
C3 C2 H1 109.3 . . ?
C1 C2 H1 109.3 . . ?
C3 C2 H2 109.3 . . ?
C1 C2 H2 109.3 . . ?
H1 C2 H2 107.9 . . ?
C2 C3 C4 110.8(3) . . ?
C2 C3 H3 109.5 . . ?
C4 C3 H3 109.5 . . ?
C2 C3 H4 109.5 . . ?
C4 C3 H4 109.5 . . ?
H3 C3 H4 108.1 . . ?
C42 C4 C57 109.6(3) . . ?
C42 C4 C3 112.4(3) . . ?
C57 C4 C3 110.1(3) . . ?
C42 C4 Si1 112.2(2) . . ?
C57 C4 Si1 109.9(2) . . ?
C3 C4 Si1 102.5(2) . . ?
C5 N1 C9 116.8(3) . . ?
C5 N1 Si1 127.4(2) . . ?
C9 N1 Si1 115.7(2) . . ?
C6 C5 N1 123.4(3) . . ?
C6 C5 H5 118.3 . . ?
N1 C5 H5 118.3 . . ?
C5 C6 C7 120.6(3) . . ?
C5 C6 H6 119.7 . . ?
C7 C6 H6 119.7 . . ?
N2 C7 C8 122.0(3) . . ?
N2 C7 C6 122.6(3) . . ?
C8 C7 C6 115.4(3) . . ?
C9 C8 C7 120.4(3) . . ?
C9 C8 H7 119.8 . . ?
C7 C8 H7 119.8 . . ?
C8 C9 N1 123.3(3) . . ?
C8 C9 H8 118.3 . . ?
N1 C9 H8 118.3 . . ?
C7 N2 C11 121.3(3) . . ?
C7 N2 C10 121.6(3) . . ?
C11 N2 C10 116.5(3) . . ?
N2 C10 H9 109.5 . . ?
N2 C10 H10 109.5 . . ?
H9 C10 H10 109.5 . . ?
N2 C10 H11 109.5 . . ?
H9 C10 H11 109.5 . . ?
H10 C10 H11 109.5 . . ?
N2 C11 H12 109.5 . . ?
N2 C11 H13 109.5 . . ?
H12 C11 H13 109.5 . . ?
N2 C11 H14 109.5 . . ?
H12 C11 H14 109.5 . . ?
H13 C11 H14 109.5 . . ?
C17 C12 C13 116.5(3) . . ?
C17 C12 C1 123.5(3) . . ?
C13 C12 C1 119.9(3) . . ?
C14 C13 C12 123.2(3) . . ?
C14 C13 H15 118.4 . . ?
C12 C13 H15 118.4 . . ?
C13 C14 C15 117.7(3) . . ?
C13 C14 C18 120.7(3) . . ?
C15 C14 C18 121.4(3) . . ?
O2 C15 C16 120.7(3) . . ?
O2 C15 C14 118.1(3) . . ?
C16 C15 C14 121.3(3) . . ?
C17 C16 C15 117.2(3) . . ?
C17 C16 C23 116.8(3) . . ?
C15 C16 C23 125.9(3) . . ?
C12 C17 C16 123.2(3) . . ?
C12 C17 H16 118.4 . . ?
C16 C17 H16 118.4 . . ?
C19 C18 C21 106.9(3) . . ?
C19 C18 C20 107.2(3) . . ?
C21 C18 C20 109.1(3) . . ?
C19 C18 C14 111.6(3) . . ?
C21 C18 C14 109.4(3) . . ?
C20 C18 C14 112.4(3) . . ?
C15 O2 C22 112.3(3) . . ?
C18 C19 H17 109.5 . . ?
C18 C19 H18 109.5 . . ?
H17 C19 H18 109.5 . . ?
C18 C19 H19 109.5 . . ?
H17 C19 H19 109.5 . . ?
H18 C19 H19 109.5 . . ?
C18 C20 H20 109.5 . . ?
C18 C20 H21 109.5 . . ?
H20 C20 H21 109.5 . . ?
C18 C20 H22 109.5 . . ?
H20 C20 H22 109.5 . . ?
H21 C20 H22 109.5 . . ?
C18 C21 H23 109.5 . . ?
C18 C21 H24 109.5 . . ?
H23 C21 H24 109.5 . . ?
C18 C21 H25 109.5 . . ?
H23 C21 H25 109.5 . . ?
H24 C21 H25 109.5 . . ?
O2 C22 H26 109.5 . . ?
O2 C22 H27 109.5 . . ?
H26 C22 H27 109.5 . . ?
O2 C22 H28 109.5 . . ?
H26 C22 H28 109.5 . . ?
H27 C22 H28 109.5 . . ?
C25 C23 C24 110.2(3) . . ?
C25 C23 C26 105.2(3) . . ?
C24 C23 C26 108.0(3) . . ?
C25 C23 C16 114.7(3) . . ?
C24 C23 C16 109.7(3) . . ?
C26 C23 C16 108.8(3) . . ?
C23 C24 H29 109.5 . . ?
C23 C24 H30 109.5 . . ?
H29 C24 H30 109.5 . . ?
C23 C24 H31 109.5 . . ?
H29 C24 H31 109.5 . . ?
H30 C24 H31 109.5 . . ?
C23 C25 H32 109.5 . . ?
C23 C25 H33 109.5 . . ?
H32 C25 H33 109.5 . . ?
C23 C25 H34 109.5 . . ?
H32 C25 H34 109.5 . . ?
H33 C25 H34 109.5 . . ?
C23 C26 H35 109.5 . . ?
C23 C26 H36 109.5 . . ?
H35 C26 H36 109.5 . . ?
C23 C26 H37 109.5 . . ?
H35 C26 H37 109.5 . . ?
H36 C26 H37 109.5 . . ?
C28 C27 C32 117.4(3) . . ?
C28 C27 C1 122.3(3) . . ?
C32 C27 C1 120.3(3) . . ?
C27 C28 C29 123.2(3) . . ?
C27 C28 H38 118.4 . . ?
C29 C28 H38 118.4 . . ?
C30 C29 C28 116.6(3) . . ?
C30 C29 C33 126.4(3) . . ?
C28 C29 C33 117.0(3) . . ?
C29 C30 O3 120.5(3) . . ?
C29 C30 C31 122.3(3) . . ?
O3 C30 C31 117.2(3) . . ?
C32 C31 C30 117.1(3) . . ?
C32 C31 C38 121.4(3) . . ?
C30 C31 C38 121.4(3) . . ?
C31 C32 C27 122.8(3) . . ?
C31 C32 H39 118.6 . . ?
C27 C32 H39 118.6 . . ?
C36 C33 C34 113.3(5) . . ?
C36 C33 C35 104.0(4) . . ?
C34 C33 C35 106.0(5) . . ?
C36 C33 C29 114.4(4) . . ?
C34 C33 C29 108.9(4) . . ?
C35 C33 C29 109.8(3) . . ?
C33 C34 H40 109.5 . . ?
C33 C34 H41 109.5 . . ?
H40 C34 H41 109.5 . . ?
C33 C34 H42 109.5 . . ?
H40 C34 H42 109.5 . . ?
H41 C34 H42 109.5 . . ?
C33 C35 H43 109.5 . . ?
C33 C35 H44 109.5 . . ?
H43 C35 H44 109.5 . . ?
C33 C35 H45 109.5 . . ?
H43 C35 H45 109.5 . . ?
H44 C35 H45 109.5 . . ?
C33 C36 H46 109.5 . . ?
C33 C36 H47 109.5 . . ?
H46 C36 H47 109.5 . . ?
C33 C36 H48 109.5 . . ?
H46 C36 H48 109.5 . . ?
H47 C36 H48 109.5 . . ?
C30 O3 C37 111.4(3) . . ?
O3 C37 H49 109.5 . . ?
O3 C37 H50 109.5 . . ?
H49 C37 H50 109.5 . . ?
O3 C37 H51 109.5 . . ?
H49 C37 H51 109.5 . . ?
H50 C37 H51 109.5 . . ?
C41 C38 C40 106.6(4) . . ?
C41 C38 C39 107.6(4) . . ?
C40 C38 C39 108.9(3) . . ?
C41 C38 C31 111.3(3) . . ?
C40 C38 C31 113.7(3) . . ?
C39 C38 C31 108.5(3) . . ?
C38 C39 H52 109.5 . . ?
C38 C39 H53 109.5 . . ?
H52 C39 H53 109.5 . . ?
C38 C39 H54 109.5 . . ?
H52 C39 H54 109.5 . . ?
H53 C39 H54 109.5 . . ?
C38 C40 H55 109.5 . . ?
C38 C40 H56 109.5 . . ?
H55 C40 H56 109.5 . . ?
C38 C40 H57 109.5 . . ?
H55 C40 H57 109.5 . . ?
H56 C40 H57 109.5 . . ?
C38 C41 H58 109.5 . . ?
C38 C41 H59 109.5 . . ?
H58 C41 H59 109.5 . . ?
C38 C41 H60 109.5 . . ?
H58 C41 H60 109.5 . . ?
H59 C41 H60 109.5 . . ?
C47 C42 C43 118.4(3) . . ?
C47 C42 C4 122.2(3) . . ?
C43 C42 C4 119.3(3) . . ?
C42 C43 C44 122.4(4) . . ?
C42 C43 H61 118.8 . . ?
C44 C43 H61 118.8 . . ?
C43 C44 C45 115.8(4) . . ?
C43 C44 C48 120.1(4) . . ?
C45 C44 C48 124.1(4) . . ?
C46 C45 O4 118.8(5) . . ?
C46 C45 C44 123.8(4) . . ?
O4 C45 C44 117.3(5) . . ?
C45 C46 C47 116.2(4) . . ?
C45 C46 C53 128.0(4) . . ?
C47 C46 C53 115.8(4) . . ?
C42 C47 C46 123.1(4) . . ?
C42 C47 H62 118.5 . . ?
C46 C47 H62 118.5 . . ?
C50 C48 C51 106.8(4) . . ?
C50 C48 C49 108.4(5) . . ?
C51 C48 C49 109.6(4) . . ?
C50 C48 C44 111.5(4) . . ?
C51 C48 C44 111.3(4) . . ?
C49 C48 C44 109.2(5) . . ?
C48 C49 H63 109.5 . . ?
C48 C49 H64 109.5 . . ?
H63 C49 H64 109.5 . . ?
C48 C49 H65 109.5 . . ?
H63 C49 H65 109.5 . . ?
H64 C49 H65 109.5 . . ?
C48 C50 H66 109.5 . . ?
C48 C50 H67 109.5 . . ?
H66 C50 H67 109.5 . . ?
C48 C50 H68 109.5 . . ?
H66 C50 H68 109.5 . . ?
H67 C50 H68 109.5 . . ?
C48 C51 H69 109.5 . . ?
C48 C51 H70 109.5 . . ?
H69 C51 H70 109.5 . . ?
C48 C51 H71 109.5 . . ?
H69 C51 H71 109.5 . . ?
H70 C51 H71 109.5 . . ?
C45 O4 C52 107.7(6) . . ?
O4 C52 H72 109.5 . . ?
O4 C52 H73 109.5 . . ?
H72 C52 H73 109.5 . . ?
O4 C52 H74 109.5 . . ?
H72 C52 H74 109.5 . . ?
H73 C52 H74 109.5 . . ?
C56 C53 C55 109.4(5) . . ?
C56 C53 C46 115.0(5) . . ?
C55 C53 C46 109.0(5) . . ?
C56 C53 C54 107.3(6) . . ?
C55 C53 C54 108.1(5) . . ?
C46 C53 C54 107.8(4) . . ?
C53 C54 H75 109.5 . . ?
C53 C54 H76 109.5 . . ?
H75 C54 H76 109.5 . . ?
C53 C54 H77 109.5 . . ?
H75 C54 H77 109.5 . . ?
H76 C54 H77 109.5 . . ?
C53 C55 H78 109.5 . . ?
C53 C55 H79 109.5 . . ?
H78 C55 H79 109.5 . . ?
C53 C55 H80 109.5 . . ?
H78 C55 H80 109.5 . . ?
H79 C55 H80 109.5 . . ?
C53 C56 H81 109.5 . . ?
C53 C56 H82 109.5 . . ?
H81 C56 H82 109.5 . . ?
C53 C56 H83 109.5 . . ?
H81 C56 H83 109.5 . . ?
H82 C56 H83 109.5 . . ?
C58 C57 C62 116.8(3) . . ?
C58 C57 C4 120.9(3) . . ?
C62 C57 C4 122.3(3) . . ?
C57 C58 C59 123.6(3) . . ?
C57 C58 H84 118.2 . . ?
C59 C58 H84 118.2 . . ?
C58 C59 C60 117.2(3) . . ?
C58 C59 C63 116.3(3) . . ?
C60 C59 C63 126.4(3) . . ?
O5 C60 C59 120.7(3) . . ?
O5 C60 C61 117.8(3) . . ?
C59 C60 C61 121.4(3) . . ?
C62 C61 C60 117.6(3) . . ?
C62 C61 C68 119.8(3) . . ?
C60 C61 C68 122.6(3) . . ?
C57 C62 C61 122.8(3) . . ?
C57 C62 H85 118.6 . . ?
C61 C62 H85 118.6 . . ?
C66 C63 C65 112.8(4) . . ?
C66 C63 C59 114.9(4) . . ?
C65 C63 C59 110.1(3) . . ?
C66 C63 C64 103.6(4) . . ?
C65 C63 C64 106.0(4) . . ?
C59 C63 C64 108.7(3) . . ?
C63 C64 H86 109.5 . . ?
C63 C64 H87 109.5 . . ?
H86 C64 H87 109.5 . . ?
C63 C64 H88 109.5 . . ?
H86 C64 H88 109.5 . . ?
H87 C64 H88 109.5 . . ?
C63 C65 H89 109.5 . . ?
C63 C65 H90 109.5 . . ?
H89 C65 H90 109.5 . . ?
C63 C65 H91 109.5 . . ?
H89 C65 H91 109.5 . . ?
H90 C65 H91 109.5 . . ?
C63 C66 H92 109.5 . . ?
C63 C66 H93 109.5 . . ?
H92 C66 H93 109.5 . . ?
C63 C66 H94 109.5 . . ?
H92 C66 H94 109.5 . . ?
H93 C66 H94 109.5 . . ?
C60 O5 C67 114.2(3) . . ?
O5 C67 H95 109.5 . . ?
O5 C67 H96 109.5 . . ?
H95 C67 H96 109.5 . . ?
O5 C67 H97 109.5 . . ?
H95 C67 H97 109.5 . . ?
H96 C67 H97 109.5 . . ?
C69 C68 C71 109.6(4) . . ?
C69 C68 C61 110.1(3) . . ?
C71 C68 C61 112.6(3) . . ?
C69 C68 C70 107.5(3) . . ?
C71 C68 C70 105.4(3) . . ?
C61 C68 C70 111.4(3) . . ?
C68 C69 H98 109.5 . . ?
C68 C69 H99 109.5 . . ?
H98 C69 H99 109.5 . . ?
C68 C69 H100 109.5 . . ?
H98 C69 H100 109.5 . . ?
H99 C69 H100 109.5 . . ?
C68 C70 H101 109.5 . . ?
C68 C70 H102 109.5 . . ?
H101 C70 H102 109.5 . . ?
C68 C70 H103 109.5 . . ?
H101 C70 H103 109.5 . . ?
H102 C70 H103 109.5 . . ?
C68 C71 H104 109.5 . . ?
C68 C71 H105 109.5 . . ?
H104 C71 H105 109.5 . . ?
C68 C71 H106 109.5 . . ?
H104 C71 H106 109.5 . . ?
H105 C71 H106 109.5 . . ?
C73 C72 C77 120.5(5) . . ?
C73 C72 H107 119.7 . . ?
C77 C72 H107 119.7 . . ?
C72 C73 C74 120.0(6) . . ?
C72 C73 H108 120.0 . . ?
C74 C73 H108 120.0 . . ?
C73 C74 C75 119.9(6) . . ?
C73 C74 H109 120.0 . . ?
C75 C74 H109 120.0 . . ?
C76 C75 C74 119.8(5) . . ?
C76 C75 H110 120.1 . . ?
C74 C75 H110 120.1 . . ?
C77 C76 C75 119.8(5) . . ?
C77 C76 H111 120.1 . . ?
C75 C76 H111 120.1 . . ?
C72 C77 C76 119.9(5) . . ?
C72 C77 H112 120.1 . . ?
C76 C77 H112 120.1 . . ?
C83 C78 C79 120.7(8) . . ?
C83 C78 H113 119.6 . . ?
C79 C78 H113 119.6 . . ?
C78 C79 C80 119.0(8) . . ?
C78 C79 H114 120.5 . . ?
C80 C79 H114 120.5 . . ?
C81 C80 C79 118.3(9) . . ?
C81 C80 H115 120.9 . . ?
C79 C80 H115 120.8 . . ?
C82 C81 C80 123.2(9) . . ?
C82 C81 H116 118.4 . . ?
C80 C81 H116 118.4 . . ?
C83 C82 C81 116.7(9) . . ?
C83 C82 H117 121.7 . . ?
C81 C82 H117 121.7 . . ?
C82 C83 C78 121.6(8) . . ?
C82 C83 H118 119.2 . . ?
C78 C83 H118 119.2 . . ?

loop_
_geom_bond_atom_site_label_1
_geom_bond_atom_site_label_2
_geom_bond_distance
_geom_bond_site_symmetry_2
_geom_bond_publ_flag
Si1 O1 1.548(2) . ?
Si1 N1 1.871(3) . ?
Si1 C4 1.912(3) . ?
Si1 C1 1.961(3) . ?
C1 C27 1.532(5) . ?
C1 C12 1.538(4) . ?
C1 C2 1.555(5) . ?
C2 C3 1.536(5) . ?
C2 H1 0.9900 . ?
C2 H2 0.9900 . ?
C3 C4 1.557(5) . ?
C3 H3 0.9900 . ?
C3 H4 0.9900 . ?
C4 C42 1.522(5) . ?
C4 C57 1.544(5) . ?
N1 C5 1.355(4) . ?
N1 C9 1.358(4) . ?
C5 C6 1.351(5) . ?
C5 H5 0.9500 . ?
C6 C7 1.418(5) . ?
C6 H6 0.9500 . ?
C7 N2 1.341(4) . ?
C7 C8 1.416(5) . ?
C8 C9 1.357(5) . ?
C8 H7 0.9500 . ?
C9 H8 0.9500 . ?
N2 C11 1.455(5) . ?
N2 C10 1.467(5) . ?
C10 H9 0.9800 . ?
C10 H10 0.9800 . ?
C10 H11 0.9800 . ?
C11 H12 0.9800 . ?
C11 H13 0.9800 . ?
C11 H14 0.9800 . ?
C12 C17 1.395(5) . ?
C12 C13 1.397(5) . ?
C13 C14 1.378(5) . ?
C13 H15 0.9500 . ?
C14 C15 1.413(5) . ?
C14 C18 1.546(5) . ?
C15 O2 1.387(4) . ?
C15 C16 1.397(5) . ?
C16 C17 1.396(5) . ?
C16 C23 1.554(5) . ?
C17 H16 0.9500 . ?
C18 C19 1.529(5) . ?
C18 C21 1.537(5) . ?
C18 C20 1.539(5) . ?
O2 C22 1.441(5) . ?
C19 H17 0.9800 . ?
C19 H18 0.9800 . ?
C19 H19 0.9800 . ?
C20 H20 0.9800 . ?
C20 H21 0.9800 . ?
C20 H22 0.9800 . ?
C21 H23 0.9800 . ?
C21 H24 0.9800 . ?
C21 H25 0.9800 . ?
C22 H26 0.9800 . ?
C22 H27 0.9800 . ?
C22 H28 0.9800 . ?
C23 C25 1.528(6) . ?
C23 C24 1.534(6) . ?
C23 C26 1.540(5) . ?
C24 H29 0.9800 . ?
C24 H30 0.9800 . ?
C24 H31 0.9800 . ?
C25 H32 0.9800 . ?
C25 H33 0.9800 . ?
C25 H34 0.9800 . ?
C26 H35 0.9800 . ?
C26 H36 0.9800 . ?
C26 H37 0.9800 . ?
C27 C28 1.379(5) . ?
C27 C32 1.395(5) . ?
C28 C29 1.399(5) . ?
C28 H38 0.9500 . ?
C29 C30 1.397(5) . ?
C29 C33 1.537(5) . ?
C30 O3 1.397(4) . ?
C30 C31 1.404(5) . ?
C31 C32 1.388(5) . ?
C31 C38 1.544(5) . ?
C32 H39 0.9500 . ?
C33 C36 1.520(7) . ?
C33 C34 1.521(8) . ?
C33 C35 1.524(6) . ?
C34 H40 0.9800 . ?
C34 H41 0.9800 . ?
C34 H42 0.9800 . ?
C35 H43 0.9800 . ?
C35 H44 0.9800 . ?
C35 H45 0.9800 . ?
C36 H46 0.9800 . ?
C36 H47 0.9800 . ?
C36 H48 0.9800 . ?
O3 C37 1.456(5) . ?
C37 H49 0.9800 . ?
C37 H50 0.9800 . ?
C37 H51 0.9800 . ?
C38 C41 1.525(6) . ?
C38 C40 1.526(6) . ?
C38 C39 1.533(6) . ?
C39 H52 0.9800 . ?
C39 H53 0.9800 . ?
C39 H54 0.9800 . ?
C40 H55 0.9800 . ?
C40 H56 0.9800 . ?
C40 H57 0.9800 . ?
C41 H58 0.9800 . ?
C41 H59 0.9800 . ?
C41 H60 0.9800 . ?
C42 C47 1.379(5) . ?
C42 C43 1.387(5) . ?
C43 C44 1.389(5) . ?
C43 H61 0.9500 . ?
C44 C45 1.428(7) . ?
C44 C48 1.540(7) . ?
C45 C46 1.373(7) . ?
C45 O4 1.387(5) . ?
C46 C47 1.396(6) . ?
C46 C53 1.575(7) . ?
C47 H62 0.9500 . ?
C48 C50 1.512(8) . ?
C48 C51 1.527(6) . ?
C48 C49 1.535(7) . ?
C49 H63 0.9800 . ?
C49 H64 0.9800 . ?
C49 H65 0.9800 . ?
C50 H66 0.9800 . ?
C50 H67 0.9800 . ?
C50 H68 0.9800 . ?
C51 H69 0.9800 . ?
C51 H70 0.9800 . ?
C51 H71 0.9800 . ?
O4 C52 1.670(10) . ?
C52 H72 0.9800 . ?
C52 H73 0.9800 . ?
C52 H74 0.9800 . ?
C53 C56 1.509(7) . ?
C53 C55 1.535(8) . ?
C53 C54 1.584(9) . ?
C54 H75 0.9800 . ?
C54 H76 0.9800 . ?
C54 H77 0.9800 . ?
C55 H78 0.9800 . ?
C55 H79 0.9800 . ?
C55 H80 0.9800 . ?
C56 H81 0.9800 . ?
C56 H82 0.9800 . ?
C56 H83 0.9800 . ?
C57 C58 1.379(5) . ?
C57 C62 1.392(5) . ?
C58 C59 1.394(5) . ?
C58 H84 0.9500 . ?
C59 C60 1.395(5) . ?
C59 C63 1.560(5) . ?
C60 O5 1.388(4) . ?
C60 C61 1.405(5) . ?
C61 C62 1.393(5) . ?
C61 C68 1.542(5) . ?
C62 H85 0.9500 . ?
C63 C66 1.504(6) . ?
C63 C65 1.524(7) . ?
C63 C64 1.568(7) . ?
C64 H86 0.9800 . ?
C64 H87 0.9800 . ?
C64 H88 0.9800 . ?
C65 H89 0.9800 . ?
C65 H90 0.9800 . ?
C65 H91 0.9800 . ?
C66 H92 0.9800 . ?
C66 H93 0.9800 . ?
C66 H94 0.9800 . ?
O5 C67 1.432(5) . ?
C67 H95 0.9800 . ?
C67 H96 0.9800 . ?
C67 H97 0.9800 . ?
C68 C69 1.520(6) . ?
C68 C71 1.520(6) . ?
C68 C70 1.564(6) . ?
C69 H98 0.9800 . ?
C69 H99 0.9800 . ?
C69 H100 0.9800 . ?
C70 H101 0.9800 . ?
C70 H102 0.9800 . ?
C70 H103 0.9800 . ?
C71 H104 0.9800 . ?
C71 H105 0.9800 . ?
C71 H106 0.9800 . ?
C72 C73 1.356(5) . ?
C72 C77 1.361(4) . ?
C72 H107 0.9500 . ?
C73 C74 1.361(5) . ?
C73 H108 0.9500 . ?
C74 C75 1.371(5) . ?
C74 H109 0.9500 . ?
C75 C76 1.369(4) . ?
C75 H110 0.9500 . ?
C76 C77 1.365(4) . ?
C76 H111 0.9500 . ?
C77 H112 0.9500 . ?
C78 C83 1.373(5) . ?
C78 C79 1.375(5) . ?
C78 H113 0.9500 . ?
C79 C80 1.383(5) . ?
C79 H114 0.9500 . ?
C80 C81 1.383(5) . ?
C80 H115 0.9500 . ?
C81 C82 1.373(5) . ?
C81 H116 0.9500 . ?
C82 C83 1.372(5) . ?
C82 H117 0.9500 . ?
C83 H118 0.9500 . ?

loop_
_geom_torsion_atom_site_label_1
_geom_torsion_atom_site_label_2
_geom_torsion_atom_site_label_3
_geom_torsion_atom_site_label_4
_geom_torsion
_geom_torsion_site_symmetry_1
_geom_torsion_site_symmetry_2
_geom_torsion_site_symmetry_3
_geom_torsion_site_symmetry_4
_geom_torsion_publ_flag
C27 C1 C2 C3 150.6(3) . . . . ?
C12 C1 C2 C3 -87.4(3) . . . . ?
Si1 C1 C2 C3 29.7(3) . . . . ?
C1 C2 C3 C4 -45.9(4) . . . . ?
C2 C3 C4 C42 156.4(3) . . . . ?
C2 C3 C4 C57 -81.1(3) . . . . ?
C2 C3 C4 Si1 35.8(3) . . . . ?
O1 Si1 N1 C5 -165.5(3) . . . . ?
C4 Si1 N1 C5 -38.0(3) . . . . ?
C1 Si1 N1 C5 64.2(3) . . . . ?
O1 Si1 N1 C9 18.0(3) . . . . ?
C4 Si1 N1 C9 145.5(2) . . . . ?
C1 Si1 N1 C9 -112.3(2) . . . . ?
C9 N1 C5 C6 1.2(5) . . . . ?
Si1 N1 C5 C6 -175.3(3) . . . . ?
N1 C5 C6 C7 0.9(5) . . . . ?
C5 C6 C7 N2 178.1(3) . . . . ?
C5 C6 C7 C8 -1.8(5) . . . . ?
N2 C7 C8 C9 -179.2(3) . . . . ?
C6 C7 C8 C9 0.7(5) . . . . ?
C7 C8 C9 N1 1.5(5) . . . . ?
C5 N1 C9 C8 -2.4(5) . . . . ?
Si1 N1 C9 C8 174.5(3) . . . . ?
C8 C7 N2 C11 177.4(3) . . . . ?
C6 C7 N2 C11 -2.5(5) . . . . ?
C8 C7 N2 C10 7.0(5) . . . . ?
C6 C7 N2 C10 -172.8(3) . . . . ?
C27 C1 C12 C17 134.8(3) . . . . ?
C2 C1 C12 C17 12.0(4) . . . . ?
Si1 C1 C12 C17 -100.5(3) . . . . ?
C27 C1 C12 C13 -49.8(4) . . . . ?
C2 C1 C12 C13 -172.6(3) . . . . ?
Si1 C1 C12 C13 75.0(3) . . . . ?
C17 C12 C13 C14 -5.1(5) . . . . ?
C1 C12 C13 C14 179.2(3) . . . . ?
C12 C13 C14 C15 -0.5(5) . . . . ?
C12 C13 C14 C18 175.7(3) . . . . ?
C13 C14 C15 O2 -171.4(3) . . . . ?
C18 C14 C15 O2 12.4(5) . . . . ?
C13 C14 C15 C16 8.5(5) . . . . ?
C18 C14 C15 C16 -167.6(3) . . . . ?
O2 C15 C16 C17 169.6(3) . . . . ?
C14 C15 C16 C17 -10.3(5) . . . . ?
O2 C15 C16 C23 -12.4(5) . . . . ?
C14 C15 C16 C23 167.7(3) . . . . ?
C13 C12 C17 C16 3.1(5) . . . . ?
C1 C12 C17 C16 178.6(3) . . . . ?
C15 C16 C17 C12 4.4(5) . . . . ?
C23 C16 C17 C12 -173.8(3) . . . . ?
C13 C14 C18 C19 -4.3(5) . . . . ?
C15 C14 C18 C19 171.8(3) . . . . ?
C13 C14 C18 C21 -122.4(3) . . . . ?
C15 C14 C18 C21 53.7(4) . . . . ?
C13 C14 C18 C20 116.2(4) . . . . ?
C15 C14 C18 C20 -67.7(4) . . . . ?
C16 C15 O2 C22 -78.7(4) . . . . ?
C14 C15 O2 C22 101.2(4) . . . . ?
C17 C16 C23 C25 163.6(3) . . . . ?
C15 C16 C23 C25 -14.5(5) . . . . ?
C17 C16 C23 C24 -71.9(4) . . . . ?
C15 C16 C23 C24 110.1(4) . . . . ?
C17 C16 C23 C26 46.1(4) . . . . ?
C15 C16 C23 C26 -131.9(4) . . . . ?
C12 C1 C27 C28 100.6(3) . . . . ?
C2 C1 C27 C28 -135.5(3) . . . . ?
Si1 C1 C27 C28 -21.7(4) . . . . ?
C12 C1 C27 C32 -80.1(4) . . . . ?
C2 C1 C27 C32 43.7(4) . . . . ?
Si1 C1 C27 C32 157.5(3) . . . . ?
C32 C27 C28 C29 1.7(5) . . . . ?
C1 C27 C28 C29 -179.1(3) . . . . ?
C27 C28 C29 C30 4.7(5) . . . . ?
C27 C28 C29 C33 -173.0(3) . . . . ?
C28 C29 C30 O3 167.5(3) . . . . ?
C33 C29 C30 O3 -15.0(6) . . . . ?
C28 C29 C30 C31 -10.0(5) . . . . ?
C33 C29 C30 C31 167.6(4) . . . . ?
C29 C30 C31 C32 8.4(6) . . . . ?
O3 C30 C31 C32 -169.1(3) . . . . ?
C29 C30 C31 C38 -166.7(4) . . . . ?
O3 C30 C31 C38 15.8(5) . . . . ?
C30 C31 C32 C27 -1.5(5) . . . . ?
C38 C31 C32 C27 173.6(3) . . . . ?
C28 C27 C32 C31 -3.4(5) . . . . ?
C1 C27 C32 C31 177.3(3) . . . . ?
C30 C29 C33 C36 -18.2(6) . . . . ?
C28 C29 C33 C36 159.3(4) . . . . ?
C30 C29 C33 C34 109.7(5) . . . . ?
C28 C29 C33 C34 -72.8(5) . . . . ?
C30 C29 C33 C35 -134.6(4) . . . . ?
C28 C29 C33 C35 42.9(5) . . . . ?
C29 C30 O3 C37 -77.4(5) . . . . ?
C31 C30 O3 C37 100.1(4) . . . . ?
C32 C31 C38 C41 1.8(5) . . . . ?
C30 C31 C38 C41 176.7(4) . . . . ?
C32 C31 C38 C40 122.2(4) . . . . ?
C30 C31 C38 C40 -62.9(5) . . . . ?
C32 C31 C38 C39 -116.4(4) . . . . ?
C30 C31 C38 C39 58.5(5) . . . . ?
C57 C4 C42 C47 -101.1(4) . . . . ?
C3 C4 C42 C47 21.7(5) . . . . ?
Si1 C4 C42 C47 136.6(3) . . . . ?
C57 C4 C42 C43 75.3(4) . . . . ?
C3 C4 C42 C43 -161.9(3) . . . . ?
Si1 C4 C42 C43 -47.1(4) . . . . ?
C47 C42 C43 C44 -3.3(5) . . . . ?
C4 C42 C43 C44 -179.8(3) . . . . ?
C42 C43 C44 C45 0.4(6) . . . . ?
C42 C43 C44 C48 -179.1(4) . . . . ?
C43 C44 C45 C46 5.0(8) . . . . ?
C48 C44 C45 C46 -175.6(5) . . . . ?
C43 C44 C45 O4 -171.7(5) . . . . ?
C48 C44 C45 O4 7.7(8) . . . . ?
O4 C45 C46 C47 169.9(5) . . . . ?
C44 C45 C46 C47 -6.8(8) . . . . ?
O4 C45 C46 C53 -12.0(9) . . . . ?
C44 C45 C46 C53 171.4(5) . . . . ?
C43 C42 C47 C46 1.3(6) . . . . ?
C4 C42 C47 C46 177.7(4) . . . . ?
C45 C46 C47 C42 3.5(6) . . . . ?
C53 C46 C47 C42 -174.9(4) . . . . ?
C43 C44 C48 C50 -2.6(6) . . . . ?
C45 C44 C48 C50 178.0(5) . . . . ?
C43 C44 C48 C51 116.5(5) . . . . ?
C45 C44 C48 C51 -62.9(6) . . . . ?
C43 C44 C48 C49 -122.3(5) . . . . ?
C45 C44 C48 C49 58.3(7) . . . . ?
C46 C45 O4 C52 -72.3(6) . . . . ?
C44 C45 O4 C52 104.6(6) . . . . ?
C45 C46 C53 C56 -6.5(9) . . . . ?
C47 C46 C53 C56 171.6(6) . . . . ?
C45 C46 C53 C55 116.7(6) . . . . ?
C47 C46 C53 C55 -65.1(6) . . . . ?
C45 C46 C53 C54 -126.2(6) . . . . ?
C47 C46 C53 C54 52.0(6) . . . . ?
C42 C4 C57 C58 11.6(5) . . . . ?
C3 C4 C57 C58 -112.6(3) . . . . ?
Si1 C4 C57 C58 135.3(3) . . . . ?
C42 C4 C57 C62 -168.4(3) . . . . ?
C3 C4 C57 C62 67.5(4) . . . . ?
Si1 C4 C57 C62 -44.7(4) . . . . ?
C62 C57 C58 C59 -1.2(5) . . . . ?
C4 C57 C58 C59 178.8(3) . . . . ?
C57 C58 C59 C60 -5.6(5) . . . . ?
C57 C58 C59 C63 172.5(3) . . . . ?
C58 C59 C60 O5 -174.3(3) . . . . ?
C63 C59 C60 O5 7.8(6) . . . . ?
C58 C59 C60 C61 8.4(5) . . . . ?
C63 C59 C60 C61 -169.6(4) . . . . ?
O5 C60 C61 C62 178.3(3) . . . . ?
C59 C60 C61 C62 -4.3(5) . . . . ?
O5 C60 C61 C68 -5.1(5) . . . . ?
C59 C60 C61 C68 172.3(3) . . . . ?
C58 C57 C62 C61 5.7(5) . . . . ?
C4 C57 C62 C61 -174.3(3) . . . . ?
C60 C61 C62 C57 -3.0(5) . . . . ?
C68 C61 C62 C57 -179.7(3) . . . . ?
C58 C59 C63 C66 -152.8(4) . . . . ?
C60 C59 C63 C66 25.2(6) . . . . ?
C58 C59 C63 C65 78.5(5) . . . . ?
C60 C59 C63 C65 -103.5(5) . . . . ?
C58 C59 C63 C64 -37.2(5) . . . . ?
C60 C59 C63 C64 140.7(4) . . . . ?
C59 C60 O5 C67 75.9(5) . . . . ?
C61 C60 O5 C67 -106.7(4) . . . . ?
C62 C61 C68 C69 113.2(4) . . . . ?
C60 C61 C68 C69 -63.4(5) . . . . ?
C62 C61 C68 C71 -9.5(5) . . . . ?
C60 C61 C68 C71 174.0(4) . . . . ?
C62 C61 C68 C70 -127.7(4) . . . . ?
C60 C61 C68 C70 55.8(5) . . . . ?
C77 C72 C73 C74 0.6(9) . . . . ?
C72 C73 C74 C75 -1.6(10) . . . . ?
C73 C74 C75 C76 2.1(10) . . . . ?
C74 C75 C76 C77 -1.6(9) . . . . ?
C73 C72 C77 C76 -0.1(8) . . . . ?
C75 C76 C77 C72 0.6(8) . . . . ?
C83 C78 C79 C80 -3.5(14) . . . . ?
C78 C79 C80 C81 7(2) . . . . ?
C79 C80 C81 C82 -8(2) . . . . ?
C80 C81 C82 C83 5(2) . . . . ?
C81 C82 C83 C78 -0.8(14) . . . . ?
C79 C78 C83 C82 0.2(12) . . . . ?
